data_4060215
loop_
_publ_author_name
'Danil N. Dybtsev'
'Hyungphil Chun'
'Sun Hong Yoon'
'Dongwoo Kim'
'Kimoon Kim'

_publ_section_title
;
Microporous Manganese Formate: A Simple Metal-Organic Porous Material
with High Framework Stability and Highly Selective Gas Sorption Properties
;
_journal_name_full 'Journal of the American Chemical Society'
_journal_page_first 32
_journal_page_last 33
_journal_paper_doi 10.1021/ja038678c
_journal_volume 126
_journal_year 2004
_chemical_formula_sum 'C3.33 H4.67 Mn O4.67'
_chemical_formula_weight 174.35
_chemical_name_common 'manganese(II) formate dioxane solvate'
_space_group_IT_number 14
_symmetry_cell_setting monoclinic
_symmetry_space_group_name_Hall '-P 2yn'
_symmetry_space_group_name_H-M 'P 1 21/n 1'
_atom_sites_solution_hydrogens geom
_atom_sites_solution_primary direct
_atom_sites_solution_secondary difmap
_cell_angle_alpha 90.00
_cell_angle_beta 91.81(2)
_cell_angle_gamma 90.00
_cell_formula_units_Z 12
_cell_length_a 11.715(2)
_cell_length_b 10.248(2)
_cell_length_c 15.159(3)
_cell_measurement_reflns_used ?
_cell_measurement_temperature 223(2)
_cell_measurement_theta_max ?
_cell_measurement_theta_min ?
_cell_volume 1819.0(7)
_diffrn_ambient_temperature 223(2)
_diffrn_detector_area_resol_mean ?
_diffrn_measurement_device_type 'SMART CCD'
_diffrn_measurement_method omega-scan
_diffrn_radiation_monochromator graphite
_diffrn_radiation_source 'fine-focus sealed tube'
_diffrn_radiation_type MoK\a
_diffrn_radiation_wavelength 0.71073
_diffrn_reflns_av_R_equivalents 0.0564
_diffrn_reflns_av_sigmaI/netI 0.0737
_diffrn_reflns_limit_h_max 15
_diffrn_reflns_limit_h_min -14
_diffrn_reflns_limit_k_max 10
_diffrn_reflns_limit_k_min -13
_diffrn_reflns_limit_l_max 15
_diffrn_reflns_limit_l_min -20
_diffrn_reflns_number 10840
_diffrn_reflns_theta_max 28.30
_diffrn_reflns_theta_min 2.23
_diffrn_standards_decay_% ?
_diffrn_standards_interval_count ?
_diffrn_standards_interval_time ?
_diffrn_standards_number ?
_exptl_absorpt_coefficient_mu 2.120
_exptl_absorpt_correction_T_max ?
_exptl_absorpt_correction_T_min ?
_exptl_absorpt_correction_type semi-empirical
_exptl_absorpt_process_details 'T_min/T_max  = 0.084121'
_exptl_crystal_colour colorless
_exptl_crystal_density_diffrn 1.910
_exptl_crystal_density_meas ?
_exptl_crystal_density_method 'not measured'
_exptl_crystal_description polyhedra
_exptl_crystal_F_000 1044
_exptl_crystal_size_max 0.3
_exptl_crystal_size_mid 0.2
_exptl_crystal_size_min 0.2
_refine_ls_extinction_coef ?
_refine_ls_extinction_method none
_refine_ls_goodness_of_fit_ref 1.041
_refine_ls_hydrogen_treatment mixed
_refine_ls_matrix_type full
_refine_ls_number_parameters 247
_refine_ls_number_reflns 4370
_refine_ls_number_restraints 0
_refine_ls_restrained_S_all 1.041
_refine_ls_R_factor_all 0.0604
_refine_ls_R_factor_gt 0.0507
_refine_ls_shift/su_max 0.112
_refine_ls_shift/su_mean 0.007
_refine_ls_structure_factor_coef Fsqd
_refine_ls_weighting_details 'calc w=1/[\s^2^(Fo^2^)+(0.0448P)^2^+4.0229P] where P=(Fo^2^+2Fc^2^)/3'
_refine_ls_weighting_scheme calc
_refine_ls_wR_factor_gt 0.1242
_refine_ls_wR_factor_ref 0.1303
_reflns_number_gt 3731
_reflns_number_total 4370
_reflns_threshold_expression >2sigma(I)
_cod_original_sg_symbol_H-M P2(1)/n
_cod_database_code 4060215

loop_
_symmetry_equiv_pos_as_xyz
'x, y, z'
'-x+1/2, y+1/2, -z+1/2'
'-x, -y, -z'
'x-1/2, -y-1/2, z-1/2'

loop_
_atom_site_label
_atom_site_type_symbol
_atom_site_fract_x
_atom_site_fract_y
_atom_site_fract_z
_atom_site_U_iso_or_equiv
_atom_site_adp_type
_atom_site_occupancy
_atom_site_symmetry_multiplicity
_atom_site_calc_flag
_atom_site_refinement_flags
_atom_site_disorder_assembly
_atom_site_disorder_group
Mn1 Mn 0.75691(4) 0.07694(5) 0.13214(3) 0.01759(14) Uani 1 1 d . . .
Mn2 Mn 0.76155(5) 0.38794(5) 0.19035(3) 0.02043(14) Uani 1 1 d . . .
Mn3 Mn 0.5000 0.0000 0.0000 0.02288(18) Uani 1 2 d S . .
Mn4 Mn 1.0000 0.0000 0.0000 0.02418(19) Uani 1 2 d S . .
O1 O 0.8504(2) -0.0845(2) 0.19504(16) 0.0246(5) Uani 1 1 d . . .
O1D O 0.1739(6) 0.6026(8) 0.1527(9) 0.199(5) Uani 1 1 d . . .
O2 O 0.6276(2) -0.0118(2) 0.21471(16) 0.0240(5) Uani 1 1 d . . .
O2D O 0.3923(7) 0.5228(9) 0.1567(10) 0.190(5) Uani 1 1 d . . .
O3 O 0.8061(2) 0.1955(2) 0.24953(15) 0.0244(5) Uani 1 1 d . . .
O4 O 0.6875(2) -0.0254(3) 0.01941(16) 0.0257(5) Uani 1 1 d . . .
O5 O 0.6560(2) 0.2554(2) 0.11025(15) 0.0240(5) Uani 1 1 d . . .
O6 O 0.6933(3) 0.5614(3) 0.13431(17) 0.0314(6) Uani 1 1 d . . .
O7 O 0.9020(2) 0.1554(2) 0.06488(16) 0.0259(5) Uani 1 1 d . . .
O8 O 0.5148(3) 0.2088(3) 0.0130(2) 0.0374(7) Uani 1 1 d . . .
O9 O 0.8982(2) 0.3662(3) 0.10213(18) 0.0325(6) Uani 1 1 d . . .
O10 O 1.1546(2) 0.0989(3) 0.0419(2) 0.0374(7) Uani 1 1 d . . .
O11 O 0.4635(2) -0.0144(3) 0.13787(19) 0.0405(7) Uani 1 1 d . . .
O12 O 1.0060(3) -0.1182(3) 0.1172(2) 0.0434(8) Uani 1 1 d . . .
C1 C 0.5204(3) -0.0242(4) 0.2059(2) 0.0309(8) Uani 1 1 d . . .
H1 H 0.4807 -0.0429 0.2574 0.037 Uiso 1 1 calc R . .
C1D C 0.2199(9) 0.4868(11) 0.1014(7) 0.114(3) Uani 1 1 d . . .
H1DA H 0.1642 0.4154 0.1004 0.137 Uiso 1 1 calc R . .
H1DB H 0.2335 0.5126 0.0404 0.137 Uiso 1 1 calc R . .
C2 C 0.9375(4) 0.2724(4) 0.0622(3) 0.0341(9) Uani 1 1 d . . .
H2 H 0.9998 0.2891 0.0262 0.041 Uiso 1 1 calc R . .
C2D C 0.3145(14) 0.4487(16) 0.1397(15) 0.248(12) Uani 1 1 d . . .
H2DA H 0.2941 0.4078 0.1955 0.297 Uiso 1 1 calc R . .
H2DB H 0.3453 0.3794 0.1028 0.297 Uiso 1 1 calc R . .
C3 C 0.9438(4) -0.1410(4) 0.1787(3) 0.0334(9) Uani 1 1 d . . .
H3 H 0.9678 -0.2072 0.2180 0.040 Uiso 1 1 calc R . .
C3D C 0.3520(11) 0.6289(15) 0.2063(8) 0.157(5) Uani 1 1 d . . .
H3DA H 0.3357 0.5997 0.2662 0.188 Uiso 1 1 calc R . .
H3DB H 0.4108 0.6968 0.2107 0.188 Uiso 1 1 calc R . .
C4 C 0.8235(3) 0.1681(4) 0.3309(2) 0.0272(8) Uani 1 1 d . . .
H4 H 0.8517 0.2354 0.3676 0.033 Uiso 1 1 calc R . .
C4D C 0.2563(13) 0.6782(13) 0.1673(16) 0.267(13) Uani 1 1 d . . .
H4DA H 0.2296 0.7497 0.2042 0.321 Uiso 1 1 calc R . .
H4DB H 0.2772 0.7163 0.1107 0.321 Uiso 1 1 calc R . .
C5 C 0.7418(3) -0.0909(4) -0.0367(3) 0.0310(8) Uani 1 1 d . . .
H5 H 0.6977 -0.1381 -0.0786 0.037 Uiso 1 1 calc R . .
C6 C 0.5724(3) 0.2858(4) 0.0583(3) 0.0307(8) Uani 1 1 d . . .
H6 H 0.5531 0.3747 0.0542 0.037 Uiso 1 1 calc R . .

loop_
_atom_site_aniso_label
_atom_site_aniso_U_11
_atom_site_aniso_U_22
_atom_site_aniso_U_33
_atom_site_aniso_U_23
_atom_site_aniso_U_13
_atom_site_aniso_U_12
Mn1 0.0176(3) 0.0166(3) 0.0186(3) -0.00055(18) 0.00043(18) -0.00026(19)
Mn2 0.0233(3) 0.0172(3) 0.0207(3) -0.00320(18) 0.00016(19) -0.0001(2)
Mn3 0.0156(4) 0.0276(4) 0.0253(4) -0.0042(3) -0.0024(3) 0.0001(3)
Mn4 0.0192(4) 0.0257(4) 0.0280(4) -0.0038(3) 0.0061(3) 0.0028(3)
O1 0.0230(13) 0.0240(12) 0.0270(13) 0.0031(10) 0.0033(10) 0.0031(10)
O1D 0.055(4) 0.121(6) 0.424(16) 0.063(8) 0.051(7) 0.016(4)
O2 0.0187(12) 0.0255(13) 0.0278(13) 0.0061(10) 0.0021(9) 0.0004(10)
O2D 0.083(6) 0.126(7) 0.364(16) -0.001(9) 0.034(8) 0.019(5)
O3 0.0320(14) 0.0191(12) 0.0220(12) -0.0011(9) -0.0021(10) 0.0006(10)
O4 0.0166(12) 0.0324(14) 0.0280(13) -0.0086(10) -0.0008(9) 0.0024(10)
O5 0.0240(13) 0.0223(12) 0.0255(12) 0.0004(9) -0.0046(9) 0.0024(10)
O6 0.0456(17) 0.0236(13) 0.0247(13) -0.0022(10) -0.0041(11) 0.0054(12)
O7 0.0251(13) 0.0217(12) 0.0313(13) -0.0031(10) 0.0093(10) -0.0005(10)
O8 0.0343(16) 0.0290(15) 0.0478(17) -0.0034(12) -0.0168(13) 0.0025(12)
O9 0.0378(16) 0.0244(13) 0.0361(15) -0.0063(11) 0.0152(12) -0.0021(12)
O10 0.0201(14) 0.0443(17) 0.0478(17) -0.0145(13) 0.0033(12) 0.0026(12)
O11 0.0213(14) 0.071(2) 0.0295(15) 0.0017(14) -0.0028(11) -0.0019(14)
O12 0.0359(17) 0.0526(19) 0.0426(17) 0.0128(14) 0.0160(13) 0.0192(14)
C1 0.025(2) 0.042(2) 0.0261(18) 0.0052(16) 0.0053(14) 0.0023(16)
C1D 0.089(7) 0.131(8) 0.123(8) -0.036(6) -0.007(6) -0.021(6)
C2 0.032(2) 0.030(2) 0.041(2) -0.0026(17) 0.0158(17) -0.0050(16)
C2D 0.124(13) 0.139(13) 0.48(4) -0.106(17) -0.050(18) 0.044(11)
C3 0.033(2) 0.038(2) 0.0301(19) 0.0114(16) 0.0059(16) 0.0129(17)
C3D 0.112(9) 0.210(14) 0.145(10) -0.076(10) -0.047(8) -0.012(9)
C4 0.035(2) 0.0241(18) 0.0226(17) -0.0029(13) -0.0035(14) -0.0028(15)
C4D 0.118(12) 0.089(9) 0.60(4) -0.058(15) 0.037(19) 0.021(9)
C5 0.023(2) 0.037(2) 0.033(2) -0.0146(16) -0.0030(15) 0.0035(16)
C6 0.032(2) 0.0211(17) 0.038(2) -0.0019(15) -0.0093(16) 0.0046(15)
